data_4309573
loop_
_publ_author_name
'Erwin Reisner'
'Vladimir B. Arion'
'Anna Eichinger'
'Norbert Kandler'
'Gerald Giester'
'Armando J.L. Pombeiro'
'Bernhard K. Keppler'

_publ_section_title
;
Tuning of Redox Properties for the Design of Ruthenium Anticancer Drugs:
Part 2. Syntheses, Crystal Structures, and Electrochemistry of Potentially
Antitumor [RuIII/IICl6-n(Azole)n]z (n= 3, 4, 6) Complexes
;
_journal_name_full 'Inorganic Chemistry'
_journal_page_first 6704
_journal_page_last 6716
_journal_paper_doi 10.1021/ic0503737
_journal_volume 44
_journal_year 2005
_chemical_formula_sum 'C18 H30 B2 F8 N18 Ru'
_chemical_formula_weight 773.29
_chemical_name_systematic
; 
mer-trichlorotripyrazoloruthenium(III) 
;
_space_group_IT_number 148
_symmetry_cell_setting trigonal
_symmetry_space_group_name_Hall '-R 3'
_symmetry_space_group_name_H-M 'R -3 :H'
_atom_sites_solution_hydrogens geom
_atom_sites_solution_primary direct
_atom_sites_solution_secondary difmap
_audit_creation_method SHELXL-97
_cell_angle_alpha 90.00
_cell_angle_beta 90.00
_cell_angle_gamma 120.00
_cell_formula_units_Z 3
_cell_length_a 12.194(2)
_cell_length_b 12.194(2)
_cell_length_c 17.336(3)
_cell_measurement_temperature 120(2)
_cell_volume 2232.4(6)
_computing_structure_refinement 'SHELXL-97 (Sheldrick, 1997)'
_computing_structure_solution 'SHELXS-97 (Sheldrick, 1990)'
_diffrn_ambient_temperature 120(2)
_diffrn_measured_fraction_theta_full 0.998
_diffrn_measured_fraction_theta_max 0.998
_diffrn_radiation_monochromator graphite
_diffrn_radiation_source 'fine-focus sealed tube'
_diffrn_radiation_type MoK\a
_diffrn_radiation_wavelength 0.71073
_diffrn_reflns_av_R_equivalents 0.0188
_diffrn_reflns_av_sigmaI/netI 0.0290
_diffrn_reflns_limit_h_max 17
_diffrn_reflns_limit_h_min -17
_diffrn_reflns_limit_k_max 14
_diffrn_reflns_limit_k_min -14
_diffrn_reflns_limit_l_max 24
_diffrn_reflns_limit_l_min -24
_diffrn_reflns_number 3004
_diffrn_reflns_theta_full 30.50
_diffrn_reflns_theta_max 30.50
_diffrn_reflns_theta_min 3.34
_exptl_absorpt_coefficient_mu 0.624
_exptl_absorpt_correction_type none
_exptl_crystal_colour white
_exptl_crystal_density_diffrn 1.726
_exptl_crystal_density_method 'not measured'
_exptl_crystal_description block
_exptl_crystal_F_000 1170
_exptl_crystal_size_max 0.11
_exptl_crystal_size_mid 0.09
_exptl_crystal_size_min 0.09
_refine_diff_density_max 0.290
_refine_diff_density_min -0.871
_refine_diff_density_rms 0.071
_refine_ls_extinction_method none
_refine_ls_goodness_of_fit_ref 0.979
_refine_ls_hydrogen_treatment constr
_refine_ls_matrix_type full
_refine_ls_number_parameters 105
_refine_ls_number_reflns 1511
_refine_ls_number_restraints 0
_refine_ls_restrained_S_all 0.979
_refine_ls_R_factor_all 0.0301
_refine_ls_R_factor_gt 0.0281
_refine_ls_shift/su_max 0.000
_refine_ls_shift/su_mean 0.000
_refine_ls_structure_factor_coef Fsqd
_refine_ls_weighting_details 'calc w=1/[\s^2^(Fo^2^)+(0.0550P)^2^+0.1670P] where P=(Fo^2^+2Fc^2^)/3'
_refine_ls_weighting_scheme calc
_refine_ls_wR_factor_gt 0.0717
_refine_ls_wR_factor_ref 0.0724
_reflns_number_gt 1460
_reflns_number_total 1511
_reflns_threshold_expression >2sigma(I)
_cod_data_source_file ic0503737si20050311_101736.cif
_cod_data_source_block ERRE540
_cod_original_sg_symbol_H-M 'R -3'
_cod_database_code 4309573

loop_
_symmetry_equiv_pos_as_xyz
'x, y, z'
'-y, x-y, z'
'-x+y, -x, z'
'x+2/3, y+1/3, z+1/3'
'-y+2/3, x-y+1/3, z+1/3'
'-x+y+2/3, -x+1/3, z+1/3'
'x+1/3, y+2/3, z+2/3'
'-y+1/3, x-y+2/3, z+2/3'
'-x+y+1/3, -x+2/3, z+2/3'
'-x, -y, -z'
'y, -x+y, -z'
'x-y, x, -z'
'-x+2/3, -y+1/3, -z+1/3'
'y+2/3, -x+y+1/3, -z+1/3'
'x-y+2/3, x+1/3, -z+1/3'
'-x+1/3, -y+2/3, -z+2/3'
'y+1/3, -x+y+2/3, -z+2/3'
'x-y+1/3, x+2/3, -z+2/3'

loop_
_atom_site_label
_atom_site_type_symbol
_atom_site_fract_x
_atom_site_fract_y
_atom_site_fract_z
_atom_site_U_iso_or_equiv
_atom_site_adp_type
_atom_site_occupancy
_atom_site_symmetry_multiplicity
_atom_site_calc_flag
_atom_site_refinement_flags
_atom_site_disorder_assembly
_atom_site_disorder_group
Ru1 Ru 0.0000 0.0000 0.0000 0.01633(10) Uani 1 6 d S . .
N1 N -0.23887(13) 0.03834(14) -0.15963(8) 0.0298(3) Uani 1 1 d . . .
N2 N -0.33354(14) -0.05099(15) -0.11588(9) 0.0313(3) Uani 1 1 d . . .
C3 C -0.27200(14) -0.07561(15) -0.06259(9) 0.0252(3) Uani 1 1 d . . .
H1 H -0.3124 -0.1349 -0.0237 0.030 Uiso 1 1 calc R . .
N4 N -0.14305(11) -0.00587(11) -0.06976(7) 0.0186(2) Uani 1 1 d . . .
C5 C -0.12753(15) 0.06346(15) -0.13250(9) 0.0261(3) Uani 1 1 d . . .
H2 H -0.0498 0.1210 -0.1540 0.031 Uiso 1 1 calc R . .
C6 C -0.2653(2) 0.0937(2) -0.22708(14) 0.0523(6) Uani 1 1 d . . .
H3 H -0.1873 0.1617 -0.2469 0.078 Uiso 1 1 calc R . .
H4 H -0.3199 0.1257 -0.2124 0.078 Uiso 1 1 calc R . .
H5 H -0.3059 0.0300 -0.2661 0.078 Uiso 1 1 calc R . .
B1 B -0.3333 0.3333 -0.0054(2) 0.0390(8) Uani 1 3 d S . .
F1 F -0.3333 0.3333 0.0740(2) 0.085(2) Uani 0.725(10) 3 d SP . .
F2 F -0.2453(18) 0.4528(16) -0.0388(12) 0.065(6) Uani 0.363(5) 1 d P . .
F1X F -0.3333 0.3333 -0.0778(8) 0.118(7) Uani 0.275(10) 3 d SP . .
F2X F -0.2457(15) 0.4540(8) -0.0260(11) 0.0386(19) Uani 0.363(5) 1 d P . .
F3 F -0.276(5) 0.456(3) 0.023(3) 0.16(3) Uani 0.137(5) 1 d P . .
F3X F -0.245(4) 0.443(4) 0.016(3) 0.17(3) Uani 0.137(5) 1 d P . .

loop_
_atom_site_aniso_label
_atom_site_aniso_U_11
_atom_site_aniso_U_22
_atom_site_aniso_U_33
_atom_site_aniso_U_23
_atom_site_aniso_U_13
_atom_site_aniso_U_12
Ru1 0.01685(11) 0.01685(11) 0.01527(14) 0.000 0.000 0.00843(6)
N1 0.0265(7) 0.0280(7) 0.0316(7) 0.0048(5) -0.0094(5) 0.0111(6)
N2 0.0239(6) 0.0326(7) 0.0370(8) 0.0032(6) -0.0056(5) 0.0138(6)
C3 0.0211(7) 0.0267(7) 0.0275(7) 0.0014(6) -0.0004(5) 0.0118(6)
N4 0.0195(5) 0.0194(5) 0.0179(5) -0.0022(4) -0.0017(4) 0.0103(4)
C5 0.0235(7) 0.0251(7) 0.0262(7) 0.0039(6) -0.0044(5) 0.0094(6)
C6 0.0381(10) 0.0482(12) 0.0570(12) 0.0220(10) -0.0197(9) 0.0114(9)
B1 0.0437(13) 0.0437(13) 0.0294(17) 0.000 0.000 0.0219(6)
F1 0.113(3) 0.113(3) 0.0290(17) 0.000 0.000 0.0563(16)
F2 0.054(6) 0.078(8) 0.077(11) 0.033(6) 0.020(6) 0.042(6)
F1X 0.146(11) 0.146(11) 0.063(8) 0.000 0.000 0.073(5)
F2X 0.037(4) 0.023(3) 0.047(4) -0.001(3) -0.002(3) 0.009(2)
F3 0.27(6) 0.079(19) 0.17(4) -0.09(2) -0.16(4) 0.11(3)
F3X 0.069(14) 0.12(3) 0.27(6) -0.14(4) -0.01(3) 0.001(18)

loop_
_atom_type_symbol
_atom_type_description
_atom_type_scat_dispersion_real
_atom_type_scat_dispersion_imag
_atom_type_scat_source
C C 0.0033 0.0016 'International Tables Vol C Tables 4.2.6.8 and 6.1.1.4'
H H 0.0000 0.0000 'International Tables Vol C Tables 4.2.6.8 and 6.1.1.4'
B B 0.0013 0.0007 'International Tables Vol C Tables 4.2.6.8 and 6.1.1.4'
N N 0.0061 0.0033 'International Tables Vol C Tables 4.2.6.8 and 6.1.1.4'
F F 0.0171 0.0103 'International Tables Vol C Tables 4.2.6.8 and 6.1.1.4'
Ru Ru -1.2594 0.8363 'International Tables Vol C Tables 4.2.6.8 and 6.1.1.4'

loop_
_geom_angle_atom_site_label_1
_geom_angle_atom_site_label_2
_geom_angle_atom_site_label_3
_geom_angle
_geom_angle_site_symmetry_1
_geom_angle_site_symmetry_3
_geom_angle_publ_flag
N4 Ru1 N4 90.02(5) 2 12 ?
N4 Ru1 N4 89.98(5) 2 . ?
N4 Ru1 N4 90.02(5) 12 . ?
N4 Ru1 N4 180.00(8) 2 11 ?
N4 Ru1 N4 89.98(5) 12 11 ?
N4 Ru1 N4 90.02(5) . 11 ?
N4 Ru1 N4 89.98(5) 2 3 ?
N4 Ru1 N4 180.00(8) 12 3 ?
N4 Ru1 N4 89.98(5) . 3 ?
N4 Ru1 N4 90.02(5) 11 3 ?
N4 Ru1 N4 90.02(5) 2 10 ?
N4 Ru1 N4 89.98(5) 12 10 ?
N4 Ru1 N4 180.00(8) . 10 ?
N4 Ru1 N4 89.98(5) 11 10 ?
N4 Ru1 N4 90.02(5) 3 10 ?
C5 N1 N2 110.55(13) . . ?
C5 N1 C6 127.98(15) . . ?
N2 N1 C6 121.47(14) . . ?
C3 N2 N1 102.86(13) . . ?
N2 C3 N4 113.79(15) . . ?
C5 N4 C3 102.89(12) . . ?
C5 N4 Ru1 126.76(10) . . ?
C3 N4 Ru1 130.33(10) . . ?
N1 C5 N4 109.91(14) . . ?
F1X B1 F3X 107(3) . 3_455 ?
F1X B1 F3X 107(3) . . ?
F3X B1 F3X 112(3) 3_455 . ?
F1X B1 F3X 107(3) . 2_565 ?
F3X B1 F3X 112(3) 3_455 2_565 ?
F3X B1 F3X 112(3) . 2_565 ?
F1X B1 F2X 74.8(8) . 3_455 ?
F3X B1 F2X 33(3) 3_455 3_455 ?
F3X B1 F2X 118(2) . 3_455 ?
F3X B1 F2X 127(2) 2_565 3_455 ?
F1X B1 F2X 74.8(8) . . ?
F3X B1 F2X 127(2) 3_455 . ?
F3X B1 F2X 33(3) . . ?
F3X B1 F2X 118(2) 2_565 . ?
F2X B1 F2X 113.4(7) 3_455 . ?
F1X B1 F2X 74.8(8) . 2_565 ?
F3X B1 F2X 118(2) 3_455 2_565 ?
F3X B1 F2X 127(2) . 2_565 ?
F3X B1 F2X 33(3) 2_565 2_565 ?
F2X B1 F2X 113.4(7) 3_455 2_565 ?
F2X B1 F2X 113.4(7) . 2_565 ?
F1X B1 F1 180.0 . . ?
F3X B1 F1 73(3) 3_455 . ?
F3X B1 F1 73(3) . . ?
F3X B1 F1 73(3) 2_565 . ?
F2X B1 F1 105.2(8) 3_455 . ?
F2X B1 F1 105.2(8) . . ?
F2X B1 F1 105.2(8) 2_565 . ?
F1X B1 F3 111(2) . 3_455 ?
F3X B1 F3 21(3) 3_455 3_455 ?
F3X B1 F3 91(2) . 3_455 ?
F3X B1 F3 127(2) 2_565 3_455 ?
F2X B1 F3 40(3) 3_455 3_455 ?
F2X B1 F3 107.1(16) . 3_455 ?
F2X B1 F3 138.9(18) 2_565 3_455 ?
F1 B1 F3 69(2) . 3_455 ?
F1X B1 F3 111(2) . . ?
F3X B1 F3 127(2) 3_455 . ?
F3X B1 F3 21(3) . . ?
F3X B1 F3 91(2) 2_565 . ?
F2X B1 F3 138.9(18) 3_455 . ?
F2X B1 F3 40(3) . . ?
F2X B1 F3 107.1(16) 2_565 . ?
F1 B1 F3 69(2) . . ?
F3 B1 F3 108(2) 3_455 . ?
F1X B1 F3 111(2) . 2_565 ?
F3X B1 F3 91(2) 3_455 2_565 ?
F3X B1 F3 127(2) . 2_565 ?
F3X B1 F3 21(3) 2_565 2_565 ?
F2X B1 F3 107.1(16) 3_455 2_565 ?
F2X B1 F3 138.9(18) . 2_565 ?
F2X B1 F3 40(3) 2_565 2_565 ?
F1 B1 F3 69(2) . 2_565 ?
F3 B1 F3 108(2) 3_455 2_565 ?
F3 B1 F3 108(2) . 2_565 ?
F1X B1 F2 66.1(9) . 3_455 ?
F3X B1 F2 41(3) 3_455 3_455 ?
F3X B1 F2 119.9(19) . 3_455 ?
F3X B1 F2 128(2) 2_565 3_455 ?
F2X B1 F2 8.8(16) 3_455 3_455 ?
F2X B1 F2 110.1(13) . 3_455 ?
F2X B1 F2 109.0(14) 2_565 3_455 ?
F1 B1 F2 113.9(9) . 3_455 ?
F3 B1 F2 48(2) 3_455 3_455 ?
F3 B1 F2 141(2) . 3_455 ?
F3 B1 F2 108.9(19) 2_565 3_455 ?
B1 F1 F3 55.8(12) . 3_455 ?
B1 F1 F3 55.8(12) . 2_565 ?
F3 F1 F3 91.4(16) 3_455 2_565 ?
B1 F1 F3 55.8(12) . . ?
F3 F1 F3 91.4(16) 3_455 . ?
F3 F1 F3 91.4(16) 2_565 . ?
B1 F1 F3X 50.8(16) . 3_455 ?
F3 F1 F3X 18(2) 3_455 3_455 ?
F3 F1 F3X 74.5(17) 2_565 3_455 ?
F3 F1 F3X 98.6(16) . 3_455 ?
B1 F1 F3X 50.8(16) . . ?
F3 F1 F3X 74.5(17) 3_455 . ?
F3 F1 F3X 98.6(16) 2_565 . ?
F3 F1 F3X 18(2) . . ?
F3X F1 F3X 84(2) 3_455 . ?
B1 F1 F3X 50.8(16) . 2_565 ?
F3 F1 F3X 98.6(16) 3_455 2_565 ?
F3 F1 F3X 18(2) 2_565 2_565 ?
F3 F1 F3X 74.5(17) . 2_565 ?
F3X F1 F3X 84(2) 3_455 2_565 ?
F3X F1 F3X 84(2) . 2_565 ?
F3X F2 F3 26(3) . . ?
F3X F2 B1 61(3) . . ?
F3 F2 B1 64.3(19) . . ?
F3X F2 F1X 112(3) . . ?
F3 F2 F1X 112(3) . . ?
B1 F2 F1X 51.2(8) . . ?
B1 F1X F2 62.7(9) . 3_455 ?
B1 F1X F2 62.7(9) . . ?
F2 F1X F2 100.6(11) 3_455 . ?
B1 F1X F2 62.7(9) . 2_565 ?
F2 F1X F2 100.6(11) 3_455 2_565 ?
F2 F1X F2 100.6(11) . 2_565 ?
B1 F1X F2X 55.7(7) . 3_455 ?
F2 F1X F2X 7.0(13) 3_455 3_455 ?
F2 F1X F2X 95.8(12) . 3_455 ?
F2 F1X F2X 96.7(12) 2_565 3_455 ?
B1 F1X F2X 55.7(7) . . ?
F2 F1X F2X 96.7(12) 3_455 . ?
F2 F1X F2X 7.0(13) . . ?
F2 F1X F2X 95.8(12) 2_565 . ?
F2X F1X F2X 91.4(10) 3_455 . ?
B1 F1X F2X 55.7(7) . 2_565 ?
F2 F1X F2X 95.8(12) 3_455 2_565 ?
F2 F1X F2X 96.7(12) . 2_565 ?
F2 F1X F2X 7.0(13) 2_565 2_565 ?
F2X F1X F2X 91.4(10) 3_455 2_565 ?
F2X F1X F2X 91.4(10) . 2_565 ?
F3X F2X F3 32(4) . . ?
F3X F2X B1 68(3) . . ?
F3 F2X B1 72(2) . . ?
F3X F2X F1X 117(3) . . ?
F3 F2X F1X 117(2) . . ?
B1 F2X F1X 49.5(6) . . ?
F3X F3 F2X 53(10) . . ?
F3X F3 F2 57(10) . . ?
F2X F3 F2 4(2) . . ?
F3X F3 B1 67(6) . . ?
F2X F3 B1 68.7(17) . . ?
F2 F3 B1 67.9(18) . . ?
F3X F3 F1 82(10) . . ?
F2X F3 F1 118(3) . . ?
F2 F3 F1 119(2) . . ?
B1 F3 F1 54.8(14) . . ?
F3 F3X F2X 94(10) . . ?
F3 F3X F2 97(10) . . ?
F2X F3X F2 4(2) . . ?
F3 F3X B1 92(7) . . ?
F2X F3X B1 80(3) . . ?
F2 F3X B1 78(3) . . ?
F3 F3X F1 80(10) . . ?
F2X F3X F1 135(4) . . ?
F2 F3X F1 133(3) . . ?
B1 F3X F1 56.2(19) . . ?

loop_
_geom_bond_atom_site_label_1
_geom_bond_atom_site_label_2
_geom_bond_distance
_geom_bond_site_symmetry_2
_geom_bond_publ_flag
Ru1 N4 2.0942(12) 2 ?
Ru1 N4 2.0942(12) 12 ?
Ru1 N4 2.0942(12) . ?
Ru1 N4 2.0942(12) 11 ?
Ru1 N4 2.0942(12) 3 ?
Ru1 N4 2.0942(12) 10 ?
N1 C5 1.320(2) . ?
N1 N2 1.355(2) . ?
N1 C6 1.464(2) . ?
N2 C3 1.316(2) . ?
C3 N4 1.3689(19) . ?
N4 C5 1.3317(19) . ?
B1 F1X 1.255(15) . ?
B1 F3X 1.28(4) 3_455 ?
B1 F3X 1.28(4) . ?
B1 F3X 1.28(4) 2_565 ?
B1 F2X 1.364(10) 3_455 ?
B1 F2X 1.364(10) . ?
B1 F2X 1.364(10) 2_565 ?
B1 F1 1.376(5) . ?
B1 F3 1.39(3) 3_455 ?
B1 F3 1.39(3) . ?
B1 F3 1.39(3) 2_565 ?
B1 F2 1.431(17) 3_455 ?
F1 F3 1.57(5) 3_455 ?
F1 F3 1.57(5) 2_565 ?
F1 F3 1.57(5) . ?
F1 F3X 1.58(6) 3_455 ?
F1 F3X 1.58(6) . ?
F1 F3X 1.58(6) 2_565 ?
F2 F3X 0.96(7) . ?
F2 F3 1.14(5) . ?
F2 F1X 1.471(19) . ?
F1X F2 1.471(19) 3_455 ?
F1X F2 1.471(19) 2_565 ?
F1X F2X 1.594(16) 3_455 ?
F1X F2X 1.594(16) . ?
F1X F2X 1.594(16) 2_565 ?
F2X F3X 0.75(6) . ?
F2X F3 0.93(6) . ?
F3 F3X 0.50(6) . ?
